data_1524264
loop_
_publ_author_name
'Doerrscheidt, W.'
'Savelsberg, G.'
'Stoehr, J.'
'Schaefer, H.'

_publ_section_title
;
 Beitraege zu den Stabilitaetskriterien der Ba Cu Sn2- Struktur: Die
 Verbindungen La Cu.56 Sn2, La Ni.74 Sn2, La Co.52 Sn2, La Fe.34 Sn2 und
 Ba Cu2 Sn2
;
_journal_name_full 'Journal of the Less-Common Metals'
_journal_page_first 269
_journal_page_last 278
_journal_volume 83
_journal_year 1982
_chemical_formula_sum 'Cu1.12 La2 Sn4'
_space_group_IT_number 63
_symmetry_space_group_name_Hall '-C 2c 2'
_symmetry_space_group_name_H-M 'C m c m'
_cell_angle_alpha 90
_cell_angle_beta 90
_cell_angle_gamma 90
_cell_formula_units_Z 2
_cell_length_a 4.53
_cell_length_b 18.34
_cell_length_c 4.46
_cell_volume 370.538
_citation_journal_id_ASTM JCOMAH
_cod_data_source_file Doerrscheidt_JCOMAH_1982_1556.cif
_cod_data_source_block Cu1.12La2Sn4
_cod_original_cell_volume 370.5377
_cod_database_code 1524264

loop_
_symmetry_equiv_pos_as_xyz
x,y,z
-x,-y,z+1/2
x,-y,-z
-x,y,-z+1/2
-x,-y,-z
x,y,-z-1/2
-x,y,z
x,-y,z-1/2
x+1/2,y+1/2,z
-x+1/2,-y+1/2,z+1/2
x+1/2,-y+1/2,-z
-x+1/2,y+1/2,-z+1/2
-x+1/2,-y+1/2,-z
x+1/2,y+1/2,-z-1/2
-x+1/2,y+1/2,z
x+1/2,-y+1/2,z-1/2

loop_
_atom_site_label
_atom_site_type_symbol
_atom_site_fract_x
_atom_site_fract_y
_atom_site_fract_z
_atom_site_occupancy
_atom_site_U_iso_or_equiv
Sn1 Sn 0 0.0465 0.25 1 0.0
Cu1 Cu 0 0.1776 0.25 0.56 0.0
La1 La 0 0.3941 0.25 1 0.0
Sn2 Sn 0 0.7506 0.25 1 0.0
